data_4113614
loop_
_publ_author_name
'Thomas R. Boussie'
'Gary M. Diamond'
'Christopher Goh'
'Keith A. Hall'
'Anne M. LaPointe'
'Margarete Leclerc'
'Cheryl Lund'
'Vince Murphy'
'James A. W. Shoemaker'
'Ursula Tracht'
'Howard Turner'
'Jessica Zhang'
'Tetsuo Uno'
'Robert K. Rosen'
'James C. Stevens'

_publ_section_title
;
 A Fully Integrated High-Throughput Screening Methodology for the
 Discovery of New Polyolefin Catalysts: Discovery of a New Class of High
 Temperature Single-Site Group (IV) Copolymerization Catalysts
;
_journal_name_full 'Journal of the American Chemical Society'
_journal_page_first 4306
_journal_page_last 4317
_journal_paper_doi 10.1021/ja020868k
_journal_volume 125
_journal_year 2003
_chemical_formula_sum 'C37 H39 Hf N O'
_chemical_formula_weight 692.18
_chemical_name_systematic
; 
 ? 
;
_space_group_IT_number 14
_symmetry_cell_setting monoclinic
_symmetry_space_group_name_Hall '-P 2ybc'
_symmetry_space_group_name_H-M 'P 1 21/c 1'
_atom_sites_solution_hydrogens geom
_atom_sites_solution_primary direct
_atom_sites_solution_secondary difmap
_audit_creation_method SHELXL-97
_cell_angle_alpha 90.00
_cell_angle_beta 112.005(2)
_cell_angle_gamma 90.00
_cell_formula_units_Z 8
_cell_length_a 18.105(3)
_cell_length_b 18.621(3)
_cell_length_c 20.437(3)
_cell_measurement_temperature 238(2)
_cell_volume 6388.1(18)
_computing_cell_refinement 'Bruker SMART'
_computing_data_collection 'Bruker SMART'
_computing_data_reduction 'Bruker SHELXTL'
_computing_molecular_graphics 'Bruker SHELXTL'
_computing_publication_material 'Bruker SHELXTL'
_computing_structure_refinement 'SHELXL-97 (Sheldrick, 1997)'
_computing_structure_solution 'SHELXS-97 (Sheldrick, 1990)'
_diffrn_ambient_temperature 238(2)
_diffrn_measured_fraction_theta_full 0.914
_diffrn_measured_fraction_theta_max 0.914
_diffrn_measurement_device_type 'CCD area detector'
_diffrn_measurement_method 'phi and omega scans'
_diffrn_radiation_monochromator graphite
_diffrn_radiation_source 'fine-focus sealed tube'
_diffrn_radiation_type MoK\a
_diffrn_radiation_wavelength 0.71073
_diffrn_reflns_av_R_equivalents 0.0312
_diffrn_reflns_av_sigmaI/netI 0.0312
_diffrn_reflns_limit_h_max 19
_diffrn_reflns_limit_h_min -24
_diffrn_reflns_limit_k_max 23
_diffrn_reflns_limit_k_min -18
_diffrn_reflns_limit_l_max 27
_diffrn_reflns_limit_l_min -27
_diffrn_reflns_number 43038
_diffrn_reflns_theta_full 28.30
_diffrn_reflns_theta_max 28.30
_diffrn_reflns_theta_min 1.21
_exptl_absorpt_coefficient_mu 3.294
_exptl_absorpt_correction_T_max 0.5587
_exptl_absorpt_correction_T_min 0.4382
_exptl_absorpt_correction_type none
_exptl_crystal_density_diffrn 1.439
_exptl_crystal_F_000 2784
_exptl_crystal_size_max 0.30
_exptl_crystal_size_mid 0.20
_exptl_crystal_size_min 0.20
_refine_diff_density_max 0.978
_refine_diff_density_min -0.815
_refine_diff_density_rms 0.071
_refine_ls_extinction_coef 0.00013(2)
_refine_ls_extinction_expression Fc^*^=kFc[1+0.001xFc^2^\l^3^/sin(2\q)]^-1/4^
_refine_ls_extinction_method SHELXL
_refine_ls_goodness_of_fit_ref 1.046
_refine_ls_hydrogen_treatment mixed
_refine_ls_matrix_type full
_refine_ls_number_parameters 730
_refine_ls_number_reflns 14510
_refine_ls_number_restraints 0
_refine_ls_restrained_S_all 1.046
_refine_ls_R_factor_all 0.0470
_refine_ls_R_factor_gt 0.0287
_refine_ls_shift/su_max 0.137
_refine_ls_shift/su_mean 0.002
_refine_ls_structure_factor_coef Fsqd
_refine_ls_weighting_details 'calc w=1/[\s^2^(Fo^2^)+(0.0326P)^2^+1.1537P] where P=(Fo^2^+2Fc^2^)/3'
_refine_ls_weighting_scheme calc
_refine_ls_wR_factor_gt 0.0650
_refine_ls_wR_factor_ref 0.0715
_reflns_number_gt 11002
_reflns_number_total 14510
_reflns_threshold_expression >2sigma(I)
_cod_data_source_file ja020868k.cif
_cod_data_source_block vs10
_cod_original_cell_volume 6388.0(17)
_cod_database_code 4113614

loop_
_symmetry_equiv_pos_as_xyz
'x, y, z'
'-x, y+1/2, -z+1/2'
'-x, -y, -z'
'x, -y-1/2, z-1/2'

loop_
_atom_site_label
_atom_site_type_symbol
_atom_site_fract_x
_atom_site_fract_y
_atom_site_fract_z
_atom_site_U_iso_or_equiv
_atom_site_adp_type
_atom_site_occupancy
_atom_site_symmetry_multiplicity
_atom_site_calc_flag
_atom_site_refinement_flags
Hf1 Hf 0.428692(8) 0.230344(7) 0.242573(7) 0.04496(5) Uani 1 1 d .
O1 O 0.30133(14) 0.18467(13) 0.20905(14) 0.0581(6) Uani 1 1 d .
N1 N 0.40739(14) 0.16117(14) 0.15685(13) 0.0426(6) Uani 1 1 d .
C1 C 0.2461(3) 0.1932(3) 0.2453(3) 0.0942(16) Uani 1 1 d .
H1A H 0.1960 0.2122 0.2126 0.141 Uiso 1 1 calc R
H1B H 0.2686 0.2261 0.2845 0.141 Uiso 1 1 calc R
H1C H 0.2370 0.1469 0.2627 0.141 Uiso 1 1 calc R
C11 C 0.27439(19) 0.14190(18) 0.14852(19) 0.0501(8) Uani 1 1 d .
C12 C 0.33304(18) 0.12978(17) 0.12110(17) 0.0442(7) Uani 1 1 d .
C13 C 0.3120(2) 0.08784(19) 0.06034(18) 0.0540(8) Uani 1 1 d .
H13A H 0.3500 0.0781 0.0404 0.065 Uiso 1 1 calc R
C14 C 0.2355(2) 0.0603(2) 0.0290(2) 0.0660(10) Uani 1 1 d .
H14A H 0.2222 0.0320 -0.0120 0.079 Uiso 1 1 calc R
C15 C 0.1790(2) 0.0739(2) 0.0571(2) 0.0749(12) Uani 1 1 d .
H15A H 0.1271 0.0556 0.0350 0.090 Uiso 1 1 calc R
C16 C 0.1979(2) 0.1144(2) 0.1178(2) 0.0652(10) Uani 1 1 d .
H16A H 0.1598 0.1231 0.1379 0.078 Uiso 1 1 calc R
C21 C 0.46754(18) 0.14407(17) 0.12839(17) 0.0441(7) Uani 1 1 d .
C22 C 0.5152(2) 0.08270(19) 0.15386(19) 0.0526(8) Uani 1 1 d .
C23 C 0.5753(2) 0.0688(2) 0.1287(2) 0.0712(11) Uani 1 1 d .
H23A H 0.6076 0.0281 0.1456 0.085 Uiso 1 1 calc R
C24 C 0.5894(3) 0.1115(3) 0.0805(3) 0.0793(13) Uani 1 1 d .
C25 C 0.5410(2) 0.1709(2) 0.0553(2) 0.0701(12) Uani 1 1 d .
H25A H 0.5499 0.2006 0.0217 0.084 Uiso 1 1 calc R
C26 C 0.4788(2) 0.18861(19) 0.07819(18) 0.0552(9) Uani 1 1 d .
C27 C 0.5012(3) 0.0326(2) 0.2056(2) 0.0742(11) Uani 1 1 d .
H27A H 0.5421 -0.0041 0.2196 0.111 Uiso 1 1 calc R
H27B H 0.4493 0.0102 0.1838 0.111 Uiso 1 1 calc R
H27C H 0.5030 0.0594 0.2469 0.111 Uiso 1 1 calc R
C28 C 0.6549(3) 0.0961(3) 0.0527(4) 0.136(2) Uani 1 1 d .
H28A H 0.6998 0.0740 0.0897 0.204 Uiso 1 1 calc R
H28B H 0.6718 0.1407 0.0381 0.204 Uiso 1 1 calc R
H28C H 0.6348 0.0638 0.0127 0.204 Uiso 1 1 calc R
C29 C 0.4266(3) 0.2528(2) 0.0494(2) 0.0762(12) Uani 1 1 d .
H29A H 0.4393 0.2740 0.0116 0.114 Uiso 1 1 calc R
H29B H 0.4355 0.2879 0.0867 0.114 Uiso 1 1 calc R
H29C H 0.3712 0.2380 0.0314 0.114 Uiso 1 1 calc R
C30 C 0.3887(2) 0.3418(2) 0.2084(2) 0.0717(11) Uani 1 1 d .
H30A H 0.4331 0.3731 0.2106 0.086 Uiso 1 1 calc R
H30B H 0.3474 0.3433 0.1608 0.086 Uiso 1 1 calc R
C31 C 0.3568(2) 0.36019(17) 0.2632(2) 0.0575(9) Uani 1 1 d .
C32 C 0.4065(3) 0.3646(2) 0.3338(3) 0.0811(14) Uani 1 1 d .
H32A H 0.4620 0.3610 0.3467 0.097 Uiso 1 1 calc R
C33 C 0.3748(5) 0.3745(3) 0.3861(3) 0.112(2) Uani 1 1 d .
H33A H 0.4089 0.3775 0.4338 0.134 Uiso 1 1 calc R
C34 C 0.2946(5) 0.3796(3) 0.3676(3) 0.1107(19) Uani 1 1 d .
H34A H 0.2731 0.3851 0.4026 0.133 Uiso 1 1 calc R
C35 C 0.2466(3) 0.3767(3) 0.2999(3) 0.1019(16) Uani 1 1 d .
H35A H 0.1914 0.3816 0.2878 0.122 Uiso 1 1 calc R
C36 C 0.2755(2) 0.3669(2) 0.2472(2) 0.0767(12) Uani 1 1 d .
H36A H 0.2400 0.3646 0.1999 0.092 Uiso 1 1 calc R
C40 C 0.4477(3) 0.1932(2) 0.3532(2) 0.0714(12) Uani 1 1 d .
H40A H 0.4932 0.2194 0.3865 0.086 Uiso 1 1 calc R
H40B H 0.4007 0.2066 0.3633 0.086 Uiso 1 1 calc R
C41 C 0.4622(3) 0.1147(2) 0.3672(2) 0.0684(11) Uani 1 1 d .
C42 C 0.4004(4) 0.0678(3) 0.3572(4) 0.128(2) Uani 1 1 d .
H42A H 0.3482 0.0860 0.3427 0.153 Uiso 1 1 calc R
C43 C 0.4124(4) -0.0057(3) 0.3680(4) 0.151(3) Uani 1 1 d .
H43A H 0.3688 -0.0367 0.3594 0.181 Uiso 1 1 calc R
C44 C 0.4884(4) -0.0327(3) 0.3913(3) 0.116(2) Uani 1 1 d .
H44A H 0.4975 -0.0820 0.4010 0.140 Uiso 1 1 calc R
C45 C 0.5498(3) 0.0118(3) 0.4000(3) 0.1031(17) Uani 1 1 d .
H45A H 0.6019 -0.0065 0.4150 0.124 Uiso 1 1 calc R
C46 C 0.5367(3) 0.0844(3) 0.3871(2) 0.0917(15) Uani 1 1 d .
H46A H 0.5803 0.1143 0.3921 0.110 Uiso 1 1 calc R
C50 C 0.5563(2) 0.2392(2) 0.25570(19) 0.0584(9) Uani 1 1 d .
H50A H 0.5793 0.1910 0.2668 0.070 Uiso 1 1 calc R
H50B H 0.5571 0.2521 0.2095 0.070 Uiso 1 1 calc R
C51 C 0.61183(19) 0.28930(19) 0.30834(19) 0.0524(8) Uani 1 1 d .
C52 C 0.6599(3) 0.2658(2) 0.3749(2) 0.0761(12) Uani 1 1 d .
H52A H 0.6550 0.2181 0.3879 0.091 Uiso 1 1 calc R
C53 C 0.7147(3) 0.3100(3) 0.4226(3) 0.0940(15) Uani 1 1 d .
H53A H 0.7470 0.2922 0.4672 0.113 Uiso 1 1 calc R
C54 C 0.7222(3) 0.3788(3) 0.4059(3) 0.0846(13) Uani 1 1 d .
H54A H 0.7600 0.4087 0.4387 0.102 Uiso 1 1 calc R
C55 C 0.6758(2) 0.4052(2) 0.3421(3) 0.0756(12) Uani 1 1 d .
H55A H 0.6807 0.4534 0.3309 0.091 Uiso 1 1 calc R
C56 C 0.6201(2) 0.3603(2) 0.2927(2) 0.0662(11) Uani 1 1 d .
H56A H 0.5881 0.3789 0.2483 0.079 Uiso 1 1 calc R
Hf2 Hf -0.066410(8) 0.192864(7) 0.253989(7) 0.04534(5) Uani 1 1 d .
O2 O -0.19767(13) 0.23000(13) 0.21746(14) 0.0581(6) Uani 1 1 d .
N2 N -0.09514(15) 0.25434(14) 0.16183(14) 0.0450(6) Uani 1 1 d .
C2 C -0.2527(2) 0.2145(2) 0.2523(3) 0.0832(14) Uani 1 1 d .
H2A H -0.2735 0.2592 0.2628 0.125 Uiso 1 1 calc R
H2B H -0.2249 0.1886 0.2958 0.125 Uiso 1 1 calc R
H2C H -0.2962 0.1854 0.2214 0.125 Uiso 1 1 calc R
C61 C -0.22726(19) 0.27233(18) 0.1565(2) 0.0541(9) Uani 1 1 d .
C62 C -0.17039(18) 0.28493(17) 0.12720(18) 0.0475(8) Uani 1 1 d .
C63 C -0.1932(2) 0.32617(19) 0.0662(2) 0.0583(9) Uani 1 1 d .
H63A H -0.1564 0.3357 0.0449 0.070 Uiso 1 1 calc R
C64 C -0.2704(2) 0.3536(2) 0.0365(2) 0.0685(11) Uani 1 1 d .
H64A H -0.2851 0.3819 -0.0045 0.082 Uiso 1 1 calc R
C65 C -0.3247(2) 0.3396(2) 0.0665(3) 0.0791(13) Uani 1 1 d .
H65A H -0.3768 0.3579 0.0458 0.095 Uiso 1 1 calc R
C66 C -0.3038(2) 0.2988(2) 0.1270(3) 0.0700(11) Uani 1 1 d .
H66A H -0.3411 0.2892 0.1478 0.084 Uiso 1 1 calc R
C71 C -0.03807(18) 0.26898(17) 0.12971(16) 0.0445(7) Uani 1 1 d .
C72 C -0.0271(2) 0.21869(19) 0.08357(17) 0.0517(8) Uani 1 1 d .
C73 C 0.0303(2) 0.2330(2) 0.05515(18) 0.0628(10) Uani 1 1 d .
H73A H 0.0382 0.1995 0.0240 0.075 Uiso 1 1 calc R
C74 C 0.0758(2) 0.2948(3) 0.07123(19) 0.0666(11) Uani 1 1 d .
C75 C 0.0620(2) 0.3444(2) 0.11532(18) 0.0596(9) Uani 1 1 d .
H75A H 0.0917 0.3872 0.1254 0.072 Uiso 1 1 calc R
C76 C 0.00535(19) 0.33313(19) 0.14548(17) 0.0486(8) Uani 1 1 d .
C77 C -0.0763(2) 0.1510(2) 0.0638(2) 0.0696(11) Uani 1 1 d .
H77A H -0.0656 0.1264 0.0264 0.104 Uiso 1 1 calc R
H77B H -0.1324 0.1632 0.0475 0.104 Uiso 1 1 calc R
H77C H -0.0625 0.1199 0.1047 0.104 Uiso 1 1 calc R
C78 C 0.1389(3) 0.3075(3) 0.0408(2) 0.0998(17) Uani 1 1 d .
H78A H 0.1250 0.3495 0.0105 0.150 Uiso 1 1 calc R
H78B H 0.1424 0.2660 0.0135 0.150 Uiso 1 1 calc R
H78C H 0.1900 0.3153 0.0788 0.150 Uiso 1 1 calc R
C79 C -0.0085(2) 0.3890(2) 0.1927(2) 0.0631(10) Uani 1 1 d .
H79A H -0.0617 0.4087 0.1703 0.095 Uiso 1 1 calc R
H79B H 0.0304 0.4272 0.2010 0.095 Uiso 1 1 calc R
H79C H -0.0032 0.3672 0.2374 0.095 Uiso 1 1 calc R
C80 C -0.1035(2) 0.0780(2) 0.2387(2) 0.0677(10) Uani 1 1 d .
H80A H -0.1525 0.0717 0.1970 0.081 Uiso 1 1 calc R
H80B H -0.0615 0.0477 0.2340 0.081 Uiso 1 1 calc R
C81 C -0.1167(2) 0.06140(19) 0.3045(2) 0.0668(11) Uani 1 1 d .
C82 C -0.0543(3) 0.0672(2) 0.3691(3) 0.0824(13) Uani 1 1 d .
H82A H -0.0024 0.0764 0.3713 0.099 Uiso 1 1 calc R
C83 C -0.0691(5) 0.0591(3) 0.4314(4) 0.134(3) Uani 1 1 d .
H83A H -0.0272 0.0648 0.4754 0.161 Uiso 1 1 calc R
C84 C -0.1431(7) 0.0434(4) 0.4287(5) 0.157(4) Uani 1 1 d .
H84A H -0.1521 0.0382 0.4709 0.188 Uiso 1 1 calc R
C85 C -0.2041(5) 0.0351(4) 0.3661(5) 0.145(3) Uani 1 1 d .
H85A H -0.2550 0.0226 0.3647 0.174 Uiso 1 1 calc R
C86 C -0.1918(3) 0.0449(3) 0.3041(3) 0.0966(16) Uani 1 1 d .
H86A H -0.2349 0.0403 0.2608 0.116 Uiso 1 1 calc R
C90 C 0.06138(19) 0.1840(2) 0.26536(19) 0.0548(9) Uani 1 1 d .
H90A H 0.0609 0.1638 0.2209 0.066 Uiso 1 1 calc R
H90B H 0.0813 0.2332 0.2679 0.066 Uiso 1 1 calc R
C91 C 0.12360(18) 0.1431(2) 0.32328(18) 0.0508(8) Uani 1 1 d .
C92 C 0.1303(2) 0.0688(2) 0.3192(2) 0.0732(12) Uani 1 1 d .
H92A H 0.0939 0.0444 0.2802 0.088 Uiso 1 1 calc R
C93 C 0.1884(3) 0.0297(3) 0.3703(3) 0.0979(17) Uani 1 1 d .
H93A H 0.1915 -0.0203 0.3653 0.118 Uiso 1 1 calc R
C94 C 0.2405(3) 0.0628(4) 0.4270(3) 0.1002(18) Uani 1 1 d .
H94A H 0.2798 0.0361 0.4619 0.120 Uiso 1 1 calc R
C95 C 0.2365(3) 0.1349(4) 0.4340(2) 0.0931(17) Uani 1 1 d .
H95A H 0.2731 0.1580 0.4738 0.112 Uiso 1 1 calc R
C96 C 0.1782(2) 0.1748(3) 0.3823(2) 0.0700(11) Uani 1 1 d .
H96A H 0.1762 0.2248 0.3880 0.084 Uiso 1 1 calc R
C100 C -0.0503(3) 0.2435(2) 0.3581(2) 0.0637(10) Uani 1 1 d .
H10A H -0.0947 0.2289 0.3715 0.076 Uiso 1 1 calc R
H10B H -0.0012 0.2248 0.3940 0.076 Uiso 1 1 calc R
C101 C -0.0461(2) 0.3234(2) 0.35895(19) 0.0585(9) Uani 1 1 d .
C102 C -0.1139(3) 0.3651(2) 0.3404(3) 0.0856(14) Uani 1 1 d .
H10C H -0.1635 0.3420 0.3280 0.103 Uiso 1 1 calc R
C103 C -0.1119(3) 0.4391(3) 0.3394(3) 0.1052(18) Uani 1 1 d .
H10D H -0.1595 0.4656 0.3258 0.126 Uiso 1 1 calc R
C104 C -0.0404(3) 0.4739(3) 0.3581(3) 0.0935(15) Uani 1 1 d .
H10E H -0.0384 0.5243 0.3575 0.112 Uiso 1 1 calc R
C105 C 0.0269(3) 0.4350(3) 0.3773(2) 0.0799(13) Uani 1 1 d .
H10F H 0.0761 0.4587 0.3905 0.096 Uiso 1 1 calc R
C106 C 0.0250(3) 0.3603(2) 0.3779(2) 0.0707(11) Uani 1 1 d .
H10G H 0.0731 0.3344 0.3914 0.085 Uiso 1 1 calc R

loop_
_atom_site_aniso_label
_atom_site_aniso_U_11
_atom_site_aniso_U_22
_atom_site_aniso_U_33
_atom_site_aniso_U_23
_atom_site_aniso_U_13
_atom_site_aniso_U_12
Hf1 0.05142(9) 0.04321(8) 0.04771(9) -0.00317(6) 0.02711(7) -0.00346(6)
O1 0.0575(14) 0.0624(15) 0.0726(17) -0.0070(13) 0.0452(13) -0.0063(12)
N1 0.0438(14) 0.0449(15) 0.0464(15) -0.0041(12) 0.0252(12) -0.0028(12)
C1 0.081(3) 0.111(4) 0.129(4) -0.031(3) 0.083(3) -0.020(3)
C11 0.0451(18) 0.0497(19) 0.060(2) 0.0063(16) 0.0242(17) 0.0005(14)
C12 0.0416(17) 0.0439(18) 0.0476(19) 0.0072(14) 0.0173(15) 0.0018(13)
C13 0.0515(19) 0.061(2) 0.051(2) -0.0021(17) 0.0199(17) -0.0069(16)
C14 0.061(2) 0.074(3) 0.051(2) -0.0003(19) 0.0083(19) -0.013(2)
C15 0.045(2) 0.082(3) 0.082(3) 0.010(2) 0.006(2) -0.014(2)
C16 0.045(2) 0.068(2) 0.086(3) 0.008(2) 0.029(2) -0.0030(18)
C21 0.0431(17) 0.0487(19) 0.0469(18) -0.0086(15) 0.0241(15) -0.0097(14)
C22 0.0492(19) 0.053(2) 0.062(2) -0.0123(17) 0.0289(17) -0.0053(16)
C23 0.058(2) 0.066(3) 0.101(3) -0.021(2) 0.042(2) 0.0016(19)
C24 0.071(3) 0.086(3) 0.105(4) -0.035(3) 0.061(3) -0.017(2)
C25 0.082(3) 0.082(3) 0.066(3) -0.021(2) 0.050(2) -0.033(2)
C26 0.064(2) 0.060(2) 0.050(2) -0.0153(17) 0.0311(18) -0.0188(18)
C27 0.084(3) 0.059(2) 0.089(3) 0.012(2) 0.042(3) 0.011(2)
C28 0.118(4) 0.154(6) 0.195(6) -0.054(5) 0.127(5) -0.018(4)
C29 0.104(3) 0.072(3) 0.059(2) 0.012(2) 0.039(2) -0.004(2)
C30 0.074(3) 0.053(2) 0.100(3) 0.001(2) 0.045(3) 0.0038(19)
C31 0.060(2) 0.0406(18) 0.068(2) -0.0011(17) 0.0193(19) 0.0069(15)
C32 0.087(3) 0.048(2) 0.084(3) 0.003(2) 0.003(3) 0.004(2)
C33 0.174(6) 0.072(3) 0.056(3) 0.002(2) 0.005(4) 0.004(4)
C34 0.174(6) 0.096(4) 0.082(4) -0.006(3) 0.071(5) 0.000(4)
C35 0.099(4) 0.119(4) 0.108(4) -0.008(4) 0.062(4) 0.012(3)
C36 0.069(3) 0.097(3) 0.066(3) -0.002(2) 0.027(2) 0.019(2)
C40 0.119(4) 0.052(2) 0.054(2) 0.0041(18) 0.045(2) -0.002(2)
C41 0.112(3) 0.054(2) 0.053(2) 0.0020(19) 0.047(2) -0.001(2)
C42 0.131(5) 0.069(3) 0.231(7) 0.046(4) 0.123(5) 0.017(3)
C43 0.151(6) 0.069(4) 0.267(9) 0.046(5) 0.119(6) 0.002(4)
C44 0.159(6) 0.062(3) 0.141(5) 0.027(3) 0.072(5) 0.020(4)
C45 0.104(4) 0.092(4) 0.084(4) 0.014(3) 0.002(3) 0.009(3)
C46 0.095(3) 0.071(3) 0.078(3) 0.013(3) -0.003(3) -0.007(3)
C50 0.055(2) 0.063(2) 0.058(2) -0.0078(18) 0.0212(18) -0.0063(17)
C51 0.0456(18) 0.057(2) 0.058(2) -0.0091(17) 0.0236(17) 0.0001(15)
C52 0.081(3) 0.068(3) 0.068(3) 0.002(2) 0.015(2) -0.018(2)
C53 0.100(4) 0.089(4) 0.073(3) 0.000(3) 0.009(3) -0.027(3)
C54 0.083(3) 0.072(3) 0.094(4) -0.020(3) 0.028(3) -0.016(2)
C55 0.064(2) 0.053(2) 0.112(4) -0.004(2) 0.035(3) -0.0020(19)
C56 0.044(2) 0.069(3) 0.086(3) 0.006(2) 0.025(2) 0.0061(18)
Hf2 0.04369(8) 0.04499(8) 0.05089(9) 0.00131(6) 0.02179(6) 0.00407(6)
O2 0.0451(13) 0.0619(16) 0.0771(17) -0.0008(13) 0.0340(13) 0.0039(11)
N2 0.0423(14) 0.0431(14) 0.0507(16) 0.0032(12) 0.0187(13) 0.0071(11)
C2 0.059(2) 0.091(3) 0.121(4) 0.009(3) 0.058(3) 0.008(2)
C61 0.0414(18) 0.0481(19) 0.069(2) -0.0086(18) 0.0171(17) 0.0052(15)
C62 0.0403(17) 0.0405(17) 0.056(2) -0.0088(15) 0.0118(15) 0.0015(13)
C63 0.0484(19) 0.056(2) 0.062(2) -0.0045(18) 0.0113(17) 0.0060(16)
C64 0.053(2) 0.061(2) 0.073(3) -0.004(2) 0.004(2) 0.0119(18)
C65 0.047(2) 0.067(3) 0.096(3) -0.015(3) -0.005(2) 0.017(2)
C66 0.0408(19) 0.065(2) 0.101(3) -0.013(2) 0.022(2) 0.0059(17)
C71 0.0401(16) 0.0508(19) 0.0410(17) 0.0050(15) 0.0135(14) 0.0103(14)
C72 0.0461(18) 0.062(2) 0.0396(18) 0.0027(16) 0.0076(15) 0.0123(16)
C73 0.060(2) 0.091(3) 0.0364(18) 0.0012(19) 0.0173(17) 0.023(2)
C74 0.051(2) 0.109(3) 0.044(2) 0.014(2) 0.0224(17) 0.010(2)
C75 0.0476(19) 0.082(3) 0.048(2) 0.0132(19) 0.0166(17) -0.0036(18)
C76 0.0444(17) 0.056(2) 0.0438(18) 0.0068(16) 0.0147(15) 0.0039(15)
C77 0.072(3) 0.065(2) 0.063(2) -0.012(2) 0.015(2) 0.017(2)
C78 0.081(3) 0.165(5) 0.070(3) 0.009(3) 0.047(3) 0.005(3)
C79 0.065(2) 0.059(2) 0.071(3) -0.006(2) 0.032(2) -0.0087(18)
C80 0.065(2) 0.057(2) 0.085(3) 0.010(2) 0.033(2) 0.0025(19)
C81 0.075(3) 0.041(2) 0.090(3) -0.002(2) 0.038(3) -0.0016(18)
C82 0.099(3) 0.054(3) 0.090(3) 0.002(2) 0.030(3) 0.001(2)
C83 0.237(9) 0.070(4) 0.094(4) -0.004(3) 0.061(5) 0.004(5)
C84 0.274(13) 0.094(5) 0.177(8) 0.006(6) 0.172(9) 0.017(7)
C85 0.165(7) 0.115(5) 0.216(9) 0.008(7) 0.141(7) 0.004(5)
C86 0.088(3) 0.078(3) 0.143(5) 0.001(3) 0.066(4) -0.003(3)
C90 0.0477(19) 0.064(2) 0.056(2) 0.0071(17) 0.0236(17) 0.0062(16)
C91 0.0384(17) 0.073(2) 0.0481(19) 0.0096(17) 0.0244(15) 0.0030(16)
C92 0.045(2) 0.074(3) 0.094(3) 0.015(2) 0.018(2) 0.0013(19)
C93 0.067(3) 0.088(3) 0.133(5) 0.045(3) 0.031(3) 0.018(3)
C94 0.066(3) 0.142(5) 0.089(4) 0.042(4) 0.025(3) 0.021(3)
C95 0.051(2) 0.173(6) 0.051(3) -0.007(3) 0.014(2) 0.009(3)
C96 0.057(2) 0.096(3) 0.066(3) -0.012(2) 0.033(2) -0.002(2)
C100 0.079(3) 0.062(2) 0.057(2) -0.0073(18) 0.034(2) 0.000(2)
C101 0.077(3) 0.059(2) 0.048(2) -0.0090(17) 0.0328(19) -0.0058(19)
C102 0.077(3) 0.063(3) 0.134(4) -0.028(3) 0.060(3) -0.015(2)
C103 0.096(4) 0.061(3) 0.162(5) -0.027(3) 0.051(4) 0.001(3)
C104 0.112(4) 0.059(3) 0.101(4) -0.008(3) 0.029(3) -0.014(3)
C105 0.088(3) 0.084(3) 0.056(3) -0.003(2) 0.013(2) -0.028(3)
C106 0.070(3) 0.079(3) 0.056(2) 0.005(2) 0.016(2) -0.001(2)

loop_
_atom_type_symbol
_atom_type_description
_atom_type_scat_dispersion_real
_atom_type_scat_dispersion_imag
_atom_type_scat_source
C C 0.0033 0.0016 'International Tables Vol C Tables 4.2.6.8 and 6.1.1.4'
H H 0.0000 0.0000 'International Tables Vol C Tables 4.2.6.8 and 6.1.1.4'
N N 0.0061 0.0033 'International Tables Vol C Tables 4.2.6.8 and 6.1.1.4'
O O 0.0106 0.0060 'International Tables Vol C Tables 4.2.6.8 and 6.1.1.4'
Hf Hf -0.5830 6.1852 'International Tables Vol C Tables 4.2.6.8 and 6.1.1.4'

loop_
_geom_angle_atom_site_label_1
_geom_angle_atom_site_label_2
_geom_angle_atom_site_label_3
_geom_angle
N1 Hf1 C30 112.09(14)
N1 Hf1 C50 90.23(11)
C30 Hf1 C50 99.75(15)
N1 Hf1 C40 124.03(12)
C30 Hf1 C40 120.58(15)
C50 Hf1 C40 98.03(16)
N1 Hf1 O1 70.98(9)
C30 Hf1 O1 94.55(12)
C50 Hf1 O1 159.71(11)
C40 Hf1 O1 86.83(14)
C11 O1 C1 115.7(3)
C11 O1 Hf1 116.85(18)
C1 O1 Hf1 127.4(2)
C12 N1 C21 114.8(2)
C12 N1 Hf1 122.4(2)
C21 N1 Hf1 122.77(19)
C16 C11 C12 122.8(3)
C16 C11 O1 124.7(3)
C12 C11 O1 112.5(3)
C11 C12 C13 117.0(3)
C11 C12 N1 116.9(3)
C13 C12 N1 126.1(3)
C14 C13 C12 120.7(3)
C15 C14 C13 120.6(4)
C14 C15 C16 120.3(4)
C15 C16 C11 118.5(4)
C26 C21 C22 121.1(3)
C26 C21 N1 120.3(3)
C22 C21 N1 118.6(3)
C23 C22 C21 118.0(3)
C23 C22 C27 120.5(4)
C21 C22 C27 121.5(3)
C24 C23 C22 122.8(4)
C23 C24 C25 118.2(4)
C23 C24 C28 122.8(5)
C25 C24 C28 119.0(5)
C24 C25 C26 122.4(4)
C21 C26 C25 117.5(4)
C21 C26 C29 121.2(3)
C25 C26 C29 121.3(4)
C31 C30 Hf1 98.7(2)
C36 C31 C32 117.2(4)
C36 C31 C30 121.5(4)
C32 C31 C30 121.0(4)
C31 C32 C33 120.6(5)
C34 C33 C32 119.7(5)
C35 C34 C33 120.0(5)
C34 C35 C36 121.8(5)
C35 C36 C31 120.6(4)
C41 C40 Hf1 116.1(3)
C42 C41 C46 115.9(4)
C42 C41 C40 121.3(5)
C46 C41 C40 122.7(4)
C41 C42 C43 122.2(6)
C44 C43 C42 119.5(6)
C45 C44 C43 119.5(5)
C44 C45 C46 120.3(5)
C41 C46 C45 122.6(5)
C51 C50 Hf1 121.4(2)
C56 C51 C52 116.6(4)
C56 C51 C50 122.2(4)
C52 C51 C50 121.1(4)
C53 C52 C51 122.0(4)
C54 C53 C52 120.3(5)
C53 C54 C55 120.3(4)
C54 C55 C56 119.9(4)
C51 C56 C55 120.9(4)
N2 Hf2 C80 115.96(13)
N2 Hf2 C90 91.86(11)
C80 Hf2 C90 100.87(14)
N2 Hf2 C100 121.51(13)
C80 Hf2 C100 117.49(15)
C90 Hf2 C100 99.81(15)
N2 Hf2 O2 70.60(9)
C80 Hf2 O2 91.29(12)
C90 Hf2 O2 161.87(11)
C100 Hf2 O2 86.16(13)
C61 O2 C2 116.3(3)
C61 O2 Hf2 117.36(19)
C2 O2 Hf2 126.3(2)
C62 N2 C71 114.9(3)
C62 N2 Hf2 122.9(2)
C71 N2 Hf2 122.21(19)
C66 C61 C62 122.4(4)
C66 C61 O2 125.2(4)
C62 C61 O2 112.3(3)
C63 C62 C61 117.4(3)
C63 C62 N2 125.8(3)
C61 C62 N2 116.8(3)
C62 C63 C64 120.4(4)
C65 C64 C63 120.5(4)
C64 C65 C66 120.4(4)
C65 C66 C61 118.9(4)
C72 C71 C76 121.2(3)
C72 C71 N2 119.3(3)
C76 C71 N2 119.5(3)
C73 C72 C71 118.2(3)
C73 C72 C77 120.4(3)
C71 C72 C77 121.5(3)
C74 C73 C72 122.1(4)
C75 C74 C73 118.5(3)
C75 C74 C78 120.9(4)
C73 C74 C78 120.6(4)
C74 C75 C76 122.1(4)
C75 C76 C71 117.9(3)
C75 C76 C79 120.4(3)
C71 C76 C79 121.6(3)
C81 C80 Hf2 102.4(3)
C82 C81 C86 118.0(5)
C82 C81 C80 119.8(4)
C86 C81 C80 122.0(5)
C81 C82 C83 119.5(5)
C84 C83 C82 120.6(8)
C83 C84 C85 120.7(8)
C84 C85 C86 119.9(8)
C85 C86 C81 121.2(6)
C91 C90 Hf2 124.0(2)
C96 C91 C92 115.4(4)
C96 C91 C90 123.7(4)
C92 C91 C90 120.9(3)
C93 C92 C91 122.5(4)
C94 C93 C92 120.0(5)
C93 C94 C95 120.0(5)
C94 C95 C96 120.2(5)
C91 C96 C95 121.8(5)
C101 C100 Hf2 114.8(2)
C102 C101 C106 116.0(4)
C102 C101 C100 121.5(4)
C106 C101 C100 122.6(4)
C101 C102 C103 122.8(4)
C104 C103 C102 119.8(5)
C105 C104 C103 119.1(5)
C104 C105 C106 121.3(4)
C101 C106 C105 121.1(4)

loop_
_geom_bond_atom_site_label_1
_geom_bond_atom_site_label_2
_geom_bond_distance
Hf1 N1 2.091(2)
Hf1 C30 2.223(4)
Hf1 C50 2.229(3)
Hf1 C40 2.265(4)
Hf1 O1 2.308(2)
O1 C11 1.396(4)
O1 C1 1.458(4)
N1 C12 1.397(4)
N1 C21 1.449(4)
C11 C16 1.387(5)
C11 C12 1.392(4)
C12 C13 1.394(4)
C13 C14 1.388(5)
C14 C15 1.372(6)
C15 C16 1.381(6)
C21 C26 1.393(5)
C21 C22 1.409(5)
C22 C23 1.392(5)
C22 C27 1.502(5)
C23 C24 1.362(6)
C24 C25 1.385(6)
C24 C28 1.521(5)
C25 C26 1.410(5)
C26 C29 1.501(5)
C30 C31 1.480(5)
C31 C36 1.388(5)
C31 C32 1.388(6)
C32 C33 1.402(8)
C33 C34 1.359(8)
C34 C35 1.331(7)
C35 C36 1.375(6)
C40 C41 1.492(5)
C41 C42 1.373(6)
C41 C46 1.376(6)
C42 C43 1.391(7)
C43 C44 1.372(8)
C44 C45 1.344(7)
C45 C46 1.381(7)
C50 C51 1.493(5)
C51 C56 1.382(5)
C51 C52 1.383(5)
C52 C53 1.374(6)
C53 C54 1.346(6)
C54 C55 1.350(6)
C55 C56 1.404(5)
Hf2 N2 2.096(3)
Hf2 C80 2.229(4)
Hf2 C90 2.243(3)
Hf2 C100 2.244(4)
Hf2 O2 2.314(2)
O2 C61 1.400(4)
O2 C2 1.453(4)
N2 C62 1.400(4)
N2 C71 1.443(4)
C61 C66 1.379(5)
C61 C62 1.391(5)
C62 C63 1.388(5)
C63 C64 1.395(5)
C64 C65 1.366(6)
C65 C66 1.378(6)
C71 C72 1.395(5)
C71 C76 1.400(5)
C72 C73 1.391(5)
C72 C77 1.509(5)
C73 C74 1.382(6)
C74 C75 1.377(5)
C74 C78 1.511(5)
C75 C76 1.397(4)
C76 C79 1.503(5)
C80 C81 1.484(5)
C81 C82 1.384(6)
C81 C86 1.391(6)
C82 C83 1.404(8)
C83 C84 1.351(10)
C84 C85 1.351(10)
C85 C86 1.378(9)
C90 C91 1.500(4)
C91 C96 1.374(5)
C91 C92 1.394(5)
C92 C93 1.380(6)
C93 C94 1.339(7)
C94 C95 1.354(7)
C95 C96 1.396(6)
C100 C101 1.489(5)
C101 C102 1.379(6)
C101 C106 1.381(5)
C102 C103 1.380(6)
C103 C104 1.367(6)
C104 C105 1.343(6)
C105 C106 1.393(6)
